data_1555426
loop_
_publ_author_name
'St Denis, Jeffrey D.'
'Lee, C. Frank'
'Yudin, Andrei K.'

_publ_section_title
;
 Access to Cyclic Amino Boronates via Rhodium-Catalyzed Functionalization
 of Alkyl MIDA Boronates.
;
_journal_issue 23
_journal_name_full 'Organic letters'
_journal_page_first 5764
_journal_page_last 5767
_journal_paper_doi 10.1021/acs.orglett.5b02861
_journal_volume 17
_journal_year 2015
_chemical_formula_moiety 'C13 H15 B F N O5'
_chemical_formula_sum 'C13 H15 B F N O5'
_chemical_formula_weight 295.07
_space_group_crystal_system monoclinic
_space_group_IT_number 14
_space_group_name_Hall '-P 2ybc'
_space_group_name_H-M_alt 'P 1 21/c 1'
_atom_sites_solution_hydrogens mixed
_audit_creation_method SHELXL-2013
_cell_angle_alpha 90
_cell_angle_beta 110.376(2)
_cell_angle_gamma 90
_cell_formula_units_Z 4
_cell_length_a 13.4038(13)
_cell_length_b 9.8242(9)
_cell_length_c 11.0110(11)
_cell_measurement_reflns_used 6417
_cell_measurement_temperature 147(2)
_cell_measurement_theta_max 27.50
_cell_measurement_theta_min 2.63
_cell_volume 1359.2(2)
_computing_cell_refinement APEX2
_computing_data_collection 'APEX2 (Bruker, 2007)'
_computing_data_reduction 'SAINT (Bruker, 2007)'
_computing_molecular_graphics 'PLATON (Spek, 2009)'
_computing_publication_material 'SHELXTL (Sheldrick, 2008)'
_computing_structure_refinement 'SHELXL-2013 (Sheldrick, 2013)'
_computing_structure_solution 'SHELXS-97 (Sheldrick, 2008)'
_diffrn_ambient_temperature 147(2)
_diffrn_measured_fraction_theta_full 0.999
_diffrn_measured_fraction_theta_max 0.998
_diffrn_measurement_device_type 'Bruker Kappa APEX-DUO CCD'
_diffrn_measurement_method '\f and \w scans'
_diffrn_radiation_type MoK\a
_diffrn_radiation_wavelength 0.71073
_diffrn_reflns_av_R_equivalents 0.0231
_diffrn_reflns_av_unetI/netI 0.0216
_diffrn_reflns_Laue_measured_fraction_full 0.999
_diffrn_reflns_Laue_measured_fraction_max 0.998
_diffrn_reflns_limit_h_max 17
_diffrn_reflns_limit_h_min -13
_diffrn_reflns_limit_k_max 10
_diffrn_reflns_limit_k_min -12
_diffrn_reflns_limit_l_max 7
_diffrn_reflns_limit_l_min -14
_diffrn_reflns_number 11449
_diffrn_reflns_point_group_measured_fraction_full 0.999
_diffrn_reflns_point_group_measured_fraction_max 0.998
_diffrn_reflns_theta_full 25.242
_diffrn_reflns_theta_max 27.501
_diffrn_reflns_theta_min 1.621
_diffrn_source 'sealed tube with Bruker Triumph monochromator'
_exptl_absorpt_coefficient_mu 0.117
_exptl_absorpt_correction_T_max 0.7456
_exptl_absorpt_correction_T_min 0.6955
_exptl_absorpt_correction_type multi-scan
_exptl_absorpt_process_details 'SADABS (Sheldrick, 1996)'
_exptl_crystal_colour colourless
_exptl_crystal_density_diffrn 1.442
_exptl_crystal_description block
_exptl_crystal_F_000 616
_exptl_crystal_size_max 0.460
_exptl_crystal_size_mid 0.430
_exptl_crystal_size_min 0.320
_refine_diff_density_max 0.358
_refine_diff_density_min -0.231
_refine_diff_density_rms 0.048
_refine_ls_extinction_method none
_refine_ls_goodness_of_fit_ref 1.055
_refine_ls_hydrogen_treatment mixed
_refine_ls_matrix_type full
_refine_ls_number_parameters 211
_refine_ls_number_reflns 3123
_refine_ls_number_restraints 1
_refine_ls_restrained_S_all 1.056
_refine_ls_R_factor_all 0.0447
_refine_ls_R_factor_gt 0.0390
_refine_ls_shift/su_max 0.000
_refine_ls_shift/su_mean 0.000
_refine_ls_structure_factor_coef Fsqd
_refine_ls_weighting_details 'w=1/[\s^2^(Fo^2^)+(0.0522P)^2^+0.5432P] where P=(Fo^2^+2Fc^2^)/3'
_refine_ls_weighting_scheme calc
_refine_ls_wR_factor_gt 0.1028
_refine_ls_wR_factor_ref 0.1065
_reflns_Friedel_coverage 0.000
_reflns_number_gt 2726
_reflns_number_total 3123
_reflns_threshold_expression 'I > 2\s(I)'
_cod_data_source_file ol5b02861_si_001.cif
_cod_data_source_block d13155
_cod_original_sg_symbol_H-M 'P 21/c'
_cod_database_code 1555426
_shelx_space_group_comment
;
The symmetry employed for this shelxl refinement is uniquely defined
by the following loop, which should always be used as a source of
symmetry information in preference to the above space-group names.
They are only intended as comments.
;
_shelx_estimated_absorpt_t_min 0.948
_shelx_estimated_absorpt_t_max 0.963
_shelxl_version_number 2013-3

loop_
_space_group_symop_operation_xyz
'x, y, z'
'-x, y+1/2, -z+1/2'
'-x, -y, -z'
'x, -y-1/2, z-1/2'

loop_
_atom_site_label
_atom_site_type_symbol
_atom_site_fract_x
_atom_site_fract_y
_atom_site_fract_z
_atom_site_U_iso_or_equiv
_atom_site_adp_type
_atom_site_occupancy
_atom_site_site_symmetry_order
_atom_site_calc_flag
_atom_site_refinement_flags_posn
_atom_site_refinement_flags_adp
_atom_site_refinement_flags_occupancy
_atom_site_disorder_assembly
_atom_site_disorder_group
O1 O 0.15148(7) 0.67369(9) 0.62870(8) 0.0213(2) Uani 1 1 d . . . . .
O2 O 0.03055(8) 0.74135(12) 0.71296(11) 0.0397(3) Uani 1 1 d . . . . .
O3 O 0.33284(7) 0.67385(9) 0.63025(8) 0.0198(2) Uani 1 1 d . . . . .
O4 O 0.45897(8) 0.83109(10) 0.71271(10) 0.0304(2) Uani 1 1 d . . . . .
O5 O 0.13047(9) 0.37911(11) 0.73051(10) 0.0322(3) Uani 1 1 d . . . . .
N1 N 0.29493(8) 0.61460(10) 0.82422(9) 0.0167(2) Uani 1 1 d . . . . .
C1 C 0.19598(10) 0.64420(14) 0.85314(12) 0.0225(3) Uani 1 1 d . . . . .
H1A H 0.2093 0.7157 0.9203 0.027 Uiso 1 1 calc R U . . .
H1B H 0.1701 0.5613 0.8838 0.027 Uiso 1 1 calc R U . . .
C2 C 0.11607(10) 0.69243(14) 0.72586(13) 0.0245(3) Uani 1 1 d . . . . .
C3 C 0.36497(10) 0.73772(13) 0.84539(11) 0.0210(3) Uani 1 1 d . . . . .
H3A H 0.4303 0.7248 0.9219 0.025 Uiso 1 1 calc R U . . .
H3B H 0.3271 0.8193 0.8597 0.025 Uiso 1 1 calc R U . . .
C4 C 0.39258(10) 0.75438(13) 0.72396(11) 0.0201(3) Uani 1 1 d . . . . .
C5 C 0.35631(11) 0.49708(14) 0.89979(11) 0.0240(3) Uani 1 1 d . . . . .
H5A H 0.3783 0.5171 0.9926 0.036 Uiso 1 1 calc R U . . .
H5B H 0.4195 0.4815 0.8763 0.036 Uiso 1 1 calc R U . . .
H5C H 0.3115 0.4154 0.8801 0.036 Uiso 1 1 calc R U . . .
C7 C 0.13502(10) 0.37533(13) 0.60308(12) 0.0226(3) Uani 1 1 d . . . . .
H7A H 0.0735 0.4245 0.5420 0.027 Uiso 1 1 calc R U . A 1
H7B H 0.1330 0.2799 0.5733 0.027 Uiso 1 1 calc R U . A 1
C6 C 0.23898(9) 0.44323(12) 0.60801(11) 0.0169(2) Uani 1 1 d D . . B 1
H6A H 0.2988 0.3877 0.6669 0.020 Uiso 0.920(3) 1 calc R U P C 1
F1 F 0.27817(14) 0.41874(13) 0.11447(11) 0.0618(6) Uani 0.920(3) 1 d . . P B 1
C8 C 0.2482(2) 0.44003(17) 0.47421(18) 0.0184(4) Uani 0.920(3) 1 d D . P B 1
C9 C 0.16516(18) 0.48142(18) 0.36326(13) 0.0247(3) Uani 0.920(3) 1 d . . P B 1
H9A H 0.1011 0.5148 0.3710 0.030 Uiso 0.920(3) 1 calc R U P C 1
C10 C 0.17466(18) 0.47467(18) 0.24170(14) 0.0338(4) Uani 0.920(3) 1 d . . P B 1
H10A H 0.1179 0.5022 0.1662 0.041 Uiso 0.920(3) 1 calc R U P C 1
C11 C 0.2681(2) 0.42723(17) 0.23383(15) 0.0363(5) Uani 0.920(3) 1 d . . P B 1
C12 C 0.35336(18) 0.38811(17) 0.3396(2) 0.0375(5) Uani 0.920(3) 1 d . . P B 1
H12A H 0.4177 0.3575 0.3306 0.045 Uiso 0.920(3) 1 calc R U P C 1
C13 C 0.34208(16) 0.39486(16) 0.46052(19) 0.0275(4) Uani 0.921(3) 1 d . . P B 1
H13A H 0.3998 0.3680 0.5353 0.033 Uiso 0.921(3) 1 calc R U P C 1
H6AA H 0.2953 0.3902 0.6752 0.020 Uiso 0.080(3) 1 calc R U P C 2
F1A F 0.3662(12) 0.3954(13) 0.1675(13) 0.044(4) Uiso 0.080(3) 1 d . . P B 2
C8A C 0.2735(11) 0.4392(19) 0.4889(9) 0.017(8) Uiso 0.080(3) 1 d DG . P B 2
C9A C 0.3785(10) 0.4118(15) 0.5020(9) 0.012(4) Uiso 0.080(3) 1 d G . P B 2
H9AA H 0.4308 0.4010 0.5858 0.014 Uiso 0.080(3) 1 calc R U P C 2
C10A C 0.4071(10) 0.4003(14) 0.3926(13) 0.027(4) Uiso 0.080(3) 1 d G . P B 2
H10B H 0.4788 0.3816 0.4016 0.032 Uiso 0.080(3) 1 calc R U P C 2
C11A C 0.3306(13) 0.4161(14) 0.2701(10) 0.024(4) Uiso 0.080(3) 1 d G . P B 2
C12A C 0.2257(11) 0.4435(15) 0.2569(8) 0.018(4) Uiso 0.080(3) 1 d G . P B 2
H12B H 0.1734 0.4543 0.1732 0.022 Uiso 0.080(3) 1 calc R U P C 2
C13A C 0.1971(9) 0.455(2) 0.3663(12) 0.037(8) Uiso 0.080(3) 1 d G . P B 2
H13B H 0.1253 0.4737 0.3574 0.045 Uiso 0.080(3) 1 calc R U P C 2
B1 B 0.25220(10) 0.59568(13) 0.66510(12) 0.0159(3) Uani 1 1 d . . . . .
H5O H 0.0792(17) 0.328(2) 0.734(2) 0.050(6) Uiso 1 1 d . . . . .

loop_
_atom_site_aniso_label
_atom_site_aniso_U_11
_atom_site_aniso_U_22
_atom_site_aniso_U_33
_atom_site_aniso_U_23
_atom_site_aniso_U_13
_atom_site_aniso_U_12
O1 0.0192(4) 0.0210(5) 0.0228(4) -0.0023(3) 0.0061(3) 0.0048(3)
O2 0.0200(5) 0.0486(7) 0.0502(6) -0.0208(5) 0.0117(4) 0.0061(5)
O3 0.0236(4) 0.0206(4) 0.0188(4) 0.0003(3) 0.0118(3) -0.0027(3)
O4 0.0303(5) 0.0311(5) 0.0365(5) -0.0025(4) 0.0199(4) -0.0111(4)
O5 0.0379(6) 0.0344(6) 0.0341(5) -0.0085(4) 0.0251(4) -0.0171(5)
N1 0.0168(5) 0.0195(5) 0.0162(4) 0.0001(4) 0.0088(4) -0.0005(4)
C1 0.0214(6) 0.0272(7) 0.0253(6) -0.0068(5) 0.0162(5) -0.0036(5)
C2 0.0187(6) 0.0232(6) 0.0333(7) -0.0113(5) 0.0111(5) -0.0019(5)
C3 0.0208(6) 0.0236(6) 0.0199(5) -0.0027(4) 0.0088(4) -0.0061(5)
C4 0.0194(6) 0.0198(6) 0.0235(6) 0.0012(4) 0.0102(5) 0.0003(5)
C5 0.0266(6) 0.0265(7) 0.0181(5) 0.0057(5) 0.0067(5) 0.0037(5)
C7 0.0242(6) 0.0208(6) 0.0253(6) -0.0026(5) 0.0116(5) -0.0039(5)
C6 0.0196(6) 0.0160(6) 0.0172(5) 0.0012(4) 0.0090(4) 0.0021(4)
F1 0.1204(14) 0.0503(7) 0.0382(6) -0.0159(5) 0.0574(8) -0.0307(8)
C8 0.0258(9) 0.0131(8) 0.0195(7) -0.0023(5) 0.0120(6) -0.0026(6)
C9 0.0305(9) 0.0220(8) 0.0210(7) -0.0008(5) 0.0081(6) -0.0049(8)
C10 0.0503(12) 0.0296(8) 0.0191(7) -0.0010(6) 0.0091(7) -0.0122(8)
C11 0.0700(16) 0.0253(8) 0.0270(7) -0.0083(6) 0.0338(10) -0.0163(8)
C12 0.0585(14) 0.0243(8) 0.0487(12) -0.0020(7) 0.0426(12) 0.0025(8)
C13 0.0343(10) 0.0233(8) 0.0320(9) 0.0025(6) 0.0203(9) 0.0061(7)
C6A 0.0196(6) 0.0160(6) 0.0172(5) 0.0012(4) 0.0090(4) 0.0021(4)
B1 0.0168(6) 0.0172(6) 0.0151(5) 0.0013(4) 0.0075(4) 0.0015(5)

loop_
_atom_type_symbol
_atom_type_description
_atom_type_scat_dispersion_real
_atom_type_scat_dispersion_imag
_atom_type_scat_source
C C 0.0033 0.0016 'International Tables Vol C Tables 4.2.6.8 and 6.1.1.4'
H H 0.0000 0.0000 'International Tables Vol C Tables 4.2.6.8 and 6.1.1.4'
N N 0.0061 0.0033 'International Tables Vol C Tables 4.2.6.8 and 6.1.1.4'
O O 0.0106 0.0060 'International Tables Vol C Tables 4.2.6.8 and 6.1.1.4'
B B 0.0013 0.0007 'International Tables Vol C Tables 4.2.6.8 and 6.1.1.4'
F F 0.0171 0.0103 'International Tables Vol C Tables 4.2.6.8 and 6.1.1.4'

loop_
_geom_angle_atom_site_label_1
_geom_angle_atom_site_label_2
_geom_angle_atom_site_label_3
_geom_angle
C2 O1 B1 113.71(9)
C4 O3 B1 113.91(9)
C7 O5 H5O 109.7(14)
C5 N1 C1 112.91(9)
C5 N1 C3 110.11(10)
C1 N1 C3 111.32(9)
C5 N1 B1 115.11(9)
C1 N1 B1 103.99(9)
C3 N1 B1 102.86(8)
N1 C1 C2 104.94(9)
N1 C1 H1A 110.8
C2 C1 H1A 110.8
N1 C1 H1B 110.8
C2 C1 H1B 110.8
H1A C1 H1B 108.8
O2 C2 O1 123.60(13)
O2 C2 C1 124.86(12)
O1 C2 C1 111.54(10)
N1 C3 C4 106.39(9)
N1 C3 H3A 110.5
C4 C3 H3A 110.5
N1 C3 H3B 110.5
C4 C3 H3B 110.5
H3A C3 H3B 108.6
O4 C4 O3 124.12(11)
O4 C4 C3 125.05(11)
O3 C4 C3 110.83(10)
N1 C5 H5A 109.5
N1 C5 H5B 109.5
H5A C5 H5B 109.5
N1 C5 H5C 109.5
H5A C5 H5C 109.5
H5B C5 H5C 109.5
O5 C7 C6 107.72(10)
O5 C7 H7A 110.2
C6 C7 H7A 110.2
O5 C7 H7B 110.2
C6 C7 H7B 110.2
H7A C7 H7B 108.5
C8 C6 C7 109.68(14)
C8 C6 B1 111.25(10)
C7 C6 B1 113.25(10)
C8 C6 H6A 107.5
C7 C6 H6A 107.5
B1 C6 H6A 107.5
C13 C8 C9 118.26(14)
C13 C8 C6 119.5(2)
C9 C8 C6 122.21(19)
C10 C9 C8 121.1(2)
C10 C9 H9A 119.4
C8 C9 H9A 119.4
C11 C10 C9 118.07(16)
C11 C10 H10A 121.0
C9 C10 H10A 121.0
C10 C11 F1 118.68(17)
C10 C11 C12 123.52(14)
F1 C11 C12 117.80(19)
C11 C12 C13 117.55(16)
C11 C12 H12A 121.2
C13 C12 H12A 121.2
C8 C13 C12 121.47(18)
C8 C13 H13A 119.3
C12 C13 H13A 119.3
C9A C8A C13A 120.0
C8A C9A C10A 120.0
C8A C9A H9AA 120.0
C10A C9A H9AA 120.0
C11A C10A C9A 120.0
C11A C10A H10B 120.0
C9A C10A H10B 120.0
F1A C11A C10A 115.4(11)
F1A C11A C12A 124.5(11)
C10A C11A C12A 120.0
C13A C12A C11A 120.0
C13A C12A H12B 120.0
C11A C12A H12B 120.0
C12A C13A C8A 120.0
C12A C13A H13B 120.0
C8A C13A H13B 120.0
O1 B1 O3 109.89(10)
O1 B1 C6 114.18(10)
O3 B1 C6 111.85(9)
O1 B1 N1 100.10(8)
O3 B1 N1 101.62(9)
C6 B1 N1 117.95(9)

loop_
_geom_bond_atom_site_label_1
_geom_bond_atom_site_label_2
_geom_bond_distance
O1 C2 1.3256(15)
O1 B1 1.4812(15)
O2 C2 1.2049(16)
O3 C4 1.3252(15)
O3 B1 1.4813(15)
O4 C4 1.2050(15)
O5 C7 1.4260(15)
O5 H5O 0.87(2)
N1 C5 1.4918(16)
N1 C1 1.4963(15)
N1 C3 1.4988(16)
N1 B1 1.6534(15)
C1 C2 1.5134(19)
C1 H1A 0.9900
C1 H1B 0.9900
C3 C4 1.5152(16)
C3 H3A 0.9900
C3 H3B 0.9900
C5 H5A 0.9800
C5 H5B 0.9800
C5 H5C 0.9800
C7 C6 1.5287(17)
C7 H7A 0.9900
C7 H7B 0.9900
C6 C8 1.5209(15)
C6 B1 1.6100(17)
C6 H6A 1.0000
F1 C11 1.3695(16)
C8 C13 1.392(3)
C8 C9 1.396(3)
C9 C10 1.390(2)
C9 H9A 0.9500
C10 C11 1.367(3)
C10 H10A 0.9500
C11 C12 1.372(3)
C12 C13 1.393(2)
C12 H12A 0.9500
C13 H13A 0.9500
F1A C11A 1.385(14)
C8A C9A 1.3900
C8A C13A 1.3900
C9A C10A 1.3900
C9A H9AA 0.9500
C10A C11A 1.3900
C10A H10B 0.9500
C11A C12A 1.3900
C12A C13A 1.3900
C12A H12B 0.9500
C13A H13B 0.9500

loop_
_geom_hbond_atom_site_label_D
_geom_hbond_atom_site_label_H
_geom_hbond_atom_site_label_A
_geom_hbond_distance_DH
_geom_hbond_distance_HA
_geom_hbond_distance_DA
_geom_hbond_angle_DHA
_geom_hbond_site_symmetry_A
O5 H5O O2 0.87(2) 1.95(2) 2.7951(14) 163.7(19) 2_546

loop_
_geom_torsion_atom_site_label_1
_geom_torsion_atom_site_label_2
_geom_torsion_atom_site_label_3
_geom_torsion_atom_site_label_4
_geom_torsion
C5 N1 C1 C2 -145.51(10)
C3 N1 C1 C2 90.04(11)
B1 N1 C1 C2 -20.05(12)
B1 O1 C2 O2 -172.37(13)
B1 O1 C2 C1 7.33(15)
N1 C1 C2 O2 -170.73(13)
N1 C1 C2 O1 9.58(14)
C5 N1 C3 C4 104.27(11)
C1 N1 C3 C4 -129.71(10)
B1 N1 C3 C4 -18.90(12)
B1 O3 C4 O4 -176.20(12)
B1 O3 C4 C3 3.14(14)
N1 C3 C4 O4 -169.30(12)
N1 C3 C4 O3 11.37(13)
O5 C7 C6 C8 179.27(12)
O5 C7 C6 B1 -55.80(13)
C7 C6 C8 C13 -131.13(16)
B1 C6 C8 C13 102.79(16)
C7 C6 C8 C9 49.03(18)
B1 C6 C8 C9 -77.05(19)
C13 C8 C9 C10 1.6(2)
C6 C8 C9 C10 -178.55(15)
C8 C9 C10 C11 -0.5(2)
C9 C10 C11 F1 179.35(13)
C9 C10 C11 C12 -1.1(2)
C10 C11 C12 C13 1.4(2)
F1 C11 C12 C13 -178.98(14)
C9 C8 C13 C12 -1.2(2)
C6 C8 C13 C12 178.93(15)
C11 C12 C13 C8 -0.2(2)
C13A C8A C9A C10A 0.0
C8A C9A C10A C11A 0.0
C9A C10A C11A F1A -176.7(14)
C9A C10A C11A C12A 0.0
F1A C11A C12A C13A 176.3(15)
C10A C11A C12A C13A 0.0
C11A C12A C13A C8A 0.0
C9A C8A C13A C12A 0.0
C2 O1 B1 O3 -125.41(10)
C2 O1 B1 C6 107.98(11)
C2 O1 B1 N1 -19.02(12)
C4 O3 B1 O1 90.70(11)
C4 O3 B1 C6 -141.38(10)
C4 O3 B1 N1 -14.65(12)
C8 C6 B1 O1 88.22(16)
C7 C6 B1 O1 -35.86(13)
C8 C6 B1 O3 -37.36(17)
C7 C6 B1 O3 -161.44(9)
C8 C6 B1 N1 -154.65(15)
C7 C6 B1 N1 81.27(12)
C5 N1 B1 O1 147.36(10)
C1 N1 B1 O1 23.32(11)
C3 N1 B1 O1 -92.87(10)
C5 N1 B1 O3 -99.72(11)
C1 N1 B1 O3 136.24(9)
C3 N1 B1 O3 20.05(11)
C5 N1 B1 C6 22.92(14)
C1 N1 B1 C6 -101.13(11)
C3 N1 B1 C6 142.69(10)
